data_4109973
loop_
_publ_author_name
'R. John Errington'
'Sagar S. Petkar'
'Paul S. Middleton'
'William McFarlane'
'William Clegg'
'Robert A. Coxall'
'Ross W. Harrington'

_publ_section_title
;
 Synthesis and Reactivity of the Methoxozirconium Pentatungstate
 (nBu4N)6[{(\m-MeO)ZrW5O18}2]: Insights into Proton-Transfer Reactions,
 Solution Dynamics, and Assembly of {ZrW5O18}2- Building Blocks
;
_journal_name_full 'Journal of the American Chemical Society'
_journal_page_first 12181
_journal_page_last 12196
_journal_paper_doi 10.1021/ja0725495
_journal_volume 129
_journal_year 2007
_chemical_formula_sum 'C98 H222 N6 O38 W10 Zr2'
_chemical_formula_weight 4113.76
_chemical_name_systematic
;
 ?
;
_space_group_IT_number 15
_symmetry_cell_setting monoclinic
_symmetry_space_group_name_Hall '-I 2ya'
_symmetry_space_group_name_H-M 'I 1 2/a 1'
_atom_sites_solution_hydrogens geom
_atom_sites_solution_primary direct
_atom_sites_solution_secondary difmap
_audit_creation_method SHELXL-97
_cell_angle_alpha 90.00
_cell_angle_beta 91.155(4)
_cell_angle_gamma 90.00
_cell_formula_units_Z 4
_cell_length_a 24.367(5)
_cell_length_b 15.987(3)
_cell_length_c 35.379(8)
_cell_measurement_reflns_used 16002
_cell_measurement_temperature 150(2)
_cell_measurement_theta_max 29.90
_cell_measurement_theta_min 2.23
_cell_volume 13779(5)
_computing_cell_refinement 'Bruker SAINT'
_computing_data_collection 'Bruker SMART'
_computing_data_reduction 'Bruker SAINT'
_computing_molecular_graphics 'Bruker SHELXTL'
_computing_publication_material 'Bruker SHELXTL and local programs'
_computing_structure_refinement 'Bruker SHELXTL'
_computing_structure_solution 'Bruker SHELXTL'
_diffrn_ambient_temperature 150(2)
_diffrn_measured_fraction_theta_full 0.879
_diffrn_measured_fraction_theta_max 0.879
_diffrn_measurement_device_type 'Bruker SMART 1K CCD diffractometer'
_diffrn_measurement_method '\w rotation with narrow frames'
_diffrn_radiation_monochromator 'silicon 111'
_diffrn_radiation_source 'Daresbury SRS station 9.8'
_diffrn_radiation_type synchrotron
_diffrn_radiation_wavelength 0.69000
_diffrn_reflns_av_R_equivalents 0.0000
_diffrn_reflns_av_sigmaI/netI 0.0685
_diffrn_reflns_limit_h_max 29
_diffrn_reflns_limit_h_min -29
_diffrn_reflns_limit_k_max 19
_diffrn_reflns_limit_k_min 0
_diffrn_reflns_limit_l_max 43
_diffrn_reflns_limit_l_min 0
_diffrn_reflns_number 11662
_diffrn_reflns_theta_full 25.00
_diffrn_reflns_theta_max 25.00
_diffrn_reflns_theta_min 1.95
_diffrn_standards_decay_% 20
_diffrn_standards_number 0
_exptl_absorpt_coefficient_mu 8.522
_exptl_absorpt_correction_T_max 0.55
_exptl_absorpt_correction_T_min 0.48
_exptl_absorpt_correction_type multi-scan
_exptl_crystal_colour colourless
_exptl_crystal_density_diffrn 1.983
_exptl_crystal_description block
_exptl_crystal_F_000 7904
_exptl_crystal_size_max 0.10
_exptl_crystal_size_mid 0.08
_exptl_crystal_size_min 0.08
_refine_diff_density_max 6.979
_refine_diff_density_min -3.053
_refine_diff_density_rms 0.459
_refine_ls_extinction_method none
_refine_ls_goodness_of_fit_ref 1.242
_refine_ls_hydrogen_treatment constr
_refine_ls_matrix_type full
_refine_ls_number_parameters 541
_refine_ls_number_reflns 11662
_refine_ls_number_restraints 496
_refine_ls_restrained_S_all 1.227
_refine_ls_R_factor_all 0.1051
_refine_ls_R_factor_gt 0.0874
_refine_ls_shift/su_max 0.518
_refine_ls_shift/su_mean 0.091
_refine_ls_structure_factor_coef Fsqd
_refine_ls_weighting_details 'calc w=1/[\s^2^(Fo^2^)+(0.1750P)^2^+0.0000P] where P=(Fo^2^+2Fc^2^)/3'
_refine_ls_weighting_scheme calc
_refine_ls_wR_factor_gt 0.2574
_refine_ls_wR_factor_ref 0.2882
_reflns_number_gt 8526
_reflns_number_total 11662
_reflns_threshold_expression I>2\s(I)
_cod_data_source_file ja0725495si20070418_010810_1.cif
_cod_data_source_block rje306_anion1
_cod_original_sg_symbol_H-M 'I 2/a'
_cod_database_code 4109973

loop_
_symmetry_equiv_pos_as_xyz
'x, y, z'
'-x+1/2, y, -z'
'x+1/2, y+1/2, z+1/2'
'-x+1, y+1/2, -z+1/2'
'-x, -y, -z'
'x-1/2, -y, z'
'-x+1/2, -y+1/2, -z+1/2'
'x, -y+1/2, z+1/2'

loop_
_atom_site_label
_atom_site_type_symbol
_atom_site_fract_x
_atom_site_fract_y
_atom_site_fract_z
_atom_site_U_iso_or_equiv
_atom_site_adp_type
_atom_site_occupancy
_atom_site_symmetry_multiplicity
_atom_site_calc_flag
_atom_site_refinement_flags
Zr1 Zr 0.49089(8) 0.48607(13) 0.44955(5) 0.0223(4) Uani 1 1 d .
W2 W 0.55814(3) 0.39281(5) 0.37885(2) 0.0303(2) Uani 1 1 d .
W3 W 0.42866(3) 0.34481(5) 0.39284(2) 0.0310(2) Uani 1 1 d .
W4 W 0.39544(3) 0.54577(5) 0.38521(2) 0.0287(2) Uani 1 1 d .
W5 W 0.52516(3) 0.59319(5) 0.37119(2) 0.0295(2) Uani 1 1 d .
W6 W 0.46154(3) 0.45238(5) 0.31629(2) 0.0314(2) Uani 1 1 d .
O1 O 0.4516(7) 0.4833(11) 0.5044(4) 0.044(4) Uani 1 1 d .
C1 C 0.3989(9) 0.4687(15) 0.5085(6) 0.038(5) Uani 1 1 d U
O2 O 0.6195(6) 0.3391(10) 0.3736(5) 0.048(4) Uani 1 1 d .
O3 O 0.3904(6) 0.2544(10) 0.3960(5) 0.048(4) Uani 1 1 d .
O4 O 0.3345(5) 0.5981(9) 0.3839(5) 0.038(4) Uani 1 1 d .
O5 O 0.5613(5) 0.6801(9) 0.3600(4) 0.037(3) Uani 1 1 d .
O6 O 0.4505(6) 0.4385(11) 0.2684(4) 0.042(4) Uani 1 1 d .
O7 O 0.4804(6) 0.4709(8) 0.3828(3) 0.033(3) Uani 1 1 d .
O12 O 0.5558(5) 0.4162(9) 0.4304(4) 0.033(3) Uani 1 1 d .
O13 O 0.4480(5) 0.3717(9) 0.4428(4) 0.031(3) Uani 1 1 d .
O14 O 0.4197(6) 0.5544(8) 0.4344(4) 0.032(3) Uani 1 1 d .
O15 O 0.5298(5) 0.5893(8) 0.4225(3) 0.028(3) Uani 1 1 d .
O23 O 0.5033(5) 0.3048(9) 0.3857(5) 0.038(4) Uani 1 1 d .
O25 O 0.5794(6) 0.5058(11) 0.3673(4) 0.042(4) Uani 1 1 d .
O26 O 0.5277(5) 0.3906(8) 0.3259(4) 0.030(3) Uani 1 1 d .
O34 O 0.3709(5) 0.4269(9) 0.3899(4) 0.027(3) Uani 1 1 d .
O36 O 0.4243(5) 0.3566(10) 0.3367(4) 0.036(3) Uani 1 1 d .
O45 O 0.4489(5) 0.6292(9) 0.3725(4) 0.035(3) Uani 1 1 d .
O46 O 0.3995(6) 0.5167(8) 0.3304(4) 0.034(3) Uani 1 1 d .
O56 O 0.5026(6) 0.5537(10) 0.3201(4) 0.042(4) Uani 1 1 d .
N1 N 0.4395(5) 0.7064(8) 0.2427(3) 0.041(2) Uani 1 1 d DU
C11 C 0.4556(8) 0.7952(10) 0.2569(5) 0.043(3) Uani 1 1 d DU
H11A H 0.4778 0.8230 0.2374 0.052 Uiso 1 1 calc R
H11B H 0.4218 0.8285 0.2600 0.052 Uiso 1 1 calc R
C12 C 0.4871(10) 0.7957(12) 0.2930(6) 0.055(5) Uani 1 1 d DU
H12A H 0.5238 0.7713 0.2890 0.066 Uiso 1 1 calc R
H12B H 0.4680 0.7601 0.3116 0.066 Uiso 1 1 calc R
C13 C 0.4938(7) 0.8841(12) 0.3094(5) 0.039(4) Uani 1 1 d DU
H13A H 0.5060 0.9212 0.2888 0.047 Uiso 1 1 calc R
H13B H 0.4572 0.9038 0.3170 0.047 Uiso 1 1 calc R
C14 C 0.5313(10) 0.8951(17) 0.3413(7) 0.061(6) Uani 1 1 d DU
H14A H 0.5315 0.9539 0.3491 0.092 Uiso 1 1 calc R
H14B H 0.5684 0.8786 0.3341 0.092 Uiso 1 1 calc R
H14C H 0.5195 0.8602 0.3624 0.092 Uiso 1 1 calc R
C21 C 0.3988(7) 0.6650(10) 0.2703(6) 0.042(3) Uani 1 1 d DU
H21A H 0.3829 0.6145 0.2582 0.050 Uiso 1 1 calc R
H21B H 0.4193 0.6469 0.2934 0.050 Uiso 1 1 calc R
C22 C 0.3538(7) 0.7213(12) 0.2813(6) 0.046(4) Uani 1 1 d DU
H22A H 0.3407 0.7529 0.2588 0.055 Uiso 1 1 calc R
H22B H 0.3679 0.7621 0.3002 0.055 Uiso 1 1 calc R
C23 C 0.3058(7) 0.6733(12) 0.2979(6) 0.041(4) Uani 1 1 d DU
H23A H 0.2926 0.6322 0.2789 0.049 Uiso 1 1 calc R
H23B H 0.3197 0.6415 0.3201 0.049 Uiso 1 1 calc R
C24 C 0.2591(8) 0.7230(15) 0.3096(8) 0.053(5) Uani 1 1 d DU
H24A H 0.2310 0.6861 0.3199 0.079 Uiso 1 1 calc R
H24B H 0.2438 0.7533 0.2877 0.079 Uiso 1 1 calc R
H24C H 0.2711 0.7631 0.3290 0.079 Uiso 1 1 calc R
C31 C 0.4918(6) 0.6507(11) 0.2427(5) 0.038(3) Uani 1 1 d DU
H31A H 0.5090 0.6512 0.2683 0.046 Uiso 1 1 calc R
H31B H 0.4810 0.5923 0.2368 0.046 Uiso 1 1 calc R
C32 C 0.5324(7) 0.6788(13) 0.2150(6) 0.046(4) Uani 1 1 d DU
H32A H 0.5430 0.7374 0.2204 0.055 Uiso 1 1 calc R
H32B H 0.5161 0.6764 0.1892 0.055 Uiso 1 1 calc R
C33 C 0.5832(8) 0.6228(16) 0.2173(8) 0.061(5) Uani 1 1 d DU
H33A H 0.5969 0.6228 0.2438 0.073 Uiso 1 1 calc R
H33B H 0.5715 0.5650 0.2112 0.073 Uiso 1 1 calc R
C34 C 0.6286(8) 0.6438(17) 0.1933(7) 0.054(5) Uani 1 1 d DU
H34A H 0.6579 0.6022 0.1967 0.080 Uiso 1 1 calc R
H34B H 0.6427 0.6993 0.2001 0.080 Uiso 1 1 calc R
H34C H 0.6160 0.6441 0.1668 0.080 Uiso 1 1 calc R
C41 C 0.4139(9) 0.7110(11) 0.2027(5) 0.045(4) Uani 1 1 d DU
H41A H 0.3825 0.7504 0.2031 0.054 Uiso 1 1 calc R
H41B H 0.4414 0.7344 0.1855 0.054 Uiso 1 1 calc R
C42 C 0.3942(10) 0.6301(12) 0.1870(5) 0.050(4) Uani 1 1 d DU
H42A H 0.3713 0.6014 0.2058 0.059 Uiso 1 1 calc R
H42B H 0.4261 0.5937 0.1817 0.059 Uiso 1 1 calc R
C43 C 0.3609(11) 0.6433(15) 0.1508(7) 0.066(6) Uani 1 1 d DU
H43A H 0.3263 0.6714 0.1576 0.079 Uiso 1 1 calc R
H43B H 0.3815 0.6828 0.1348 0.079 Uiso 1 1 calc R
C44 C 0.3469(13) 0.5721(18) 0.1280(8) 0.073(6) Uani 1 1 d DU
H44A H 0.3278 0.5906 0.1048 0.109 Uiso 1 1 calc R
H44B H 0.3229 0.5348 0.1421 0.109 Uiso 1 1 calc R
H44C H 0.3804 0.5420 0.1214 0.109 Uiso 1 1 calc R
N2 N 0.5521(5) 0.2030(8) 0.5097(4) 0.050(3) Uani 1 1 d DU
C51 C 0.5816(10) 0.1696(13) 0.5457(5) 0.061(4) Uani 1 1 d DU
H51A H 0.5555 0.1332 0.5591 0.074 Uiso 1 1 calc R
H51B H 0.6122 0.1335 0.5375 0.074 Uiso 1 1 calc R
C52 C 0.6041(10) 0.2298(13) 0.5732(5) 0.056(4) Uani 1 1 d DU
H52A H 0.5763 0.2733 0.5782 0.067 Uiso 1 1 calc R
H52B H 0.6367 0.2575 0.5626 0.067 Uiso 1 1 calc R
C53 C 0.6205(10) 0.1859(16) 0.6106(6) 0.062(5) Uani 1 1 d DU
H53A H 0.6327 0.2294 0.6288 0.074 Uiso 1 1 calc R
H53B H 0.5872 0.1596 0.6209 0.074 Uiso 1 1 calc R
C54 C 0.6630(12) 0.1227(19) 0.6089(9) 0.077(7) Uani 1 1 d DU
H54A H 0.6708 0.1012 0.6344 0.115 Uiso 1 1 calc R
H54B H 0.6964 0.1474 0.5987 0.115 Uiso 1 1 calc R
H54C H 0.6506 0.0768 0.5925 0.115 Uiso 1 1 calc R
C61 C 0.4980(7) 0.2460(13) 0.5202(7) 0.060(4) Uani 1 1 d DU
H61A H 0.5068 0.2992 0.5333 0.072 Uiso 1 1 calc R
H61B H 0.4775 0.2602 0.4965 0.072 Uiso 1 1 calc R
C62 C 0.4615(9) 0.1962(18) 0.5445(9) 0.079(6) Uani 1 1 d DU
H62A H 0.4771 0.1932 0.5706 0.094 Uiso 1 1 calc R
H62B H 0.4577 0.1386 0.5345 0.094 Uiso 1 1 calc R
C63 C 0.4056(9) 0.2397(16) 0.5446(8) 0.069(6) Uani 1 1 d DU
H63A H 0.4105 0.2955 0.5563 0.082 Uiso 1 1 calc R
H63B H 0.3937 0.2488 0.5180 0.082 Uiso 1 1 calc R
C64 C 0.3621(12) 0.198(2) 0.5636(12) 0.102(8) Uani 1 1 d DU
H64A H 0.3283 0.2307 0.5609 0.152 Uiso 1 1 calc R
H64B H 0.3719 0.1918 0.5904 0.152 Uiso 1 1 calc R
H64C H 0.3564 0.1424 0.5524 0.152 Uiso 1 1 calc R
C71 C 0.5402(10) 0.1262(12) 0.4842(6) 0.059(4) Uani 1 1 d DU
H71A H 0.5756 0.0998 0.4779 0.071 Uiso 1 1 calc R
H71B H 0.5190 0.0850 0.4989 0.071 Uiso 1 1 calc R
C72 C 0.5098(12) 0.1437(14) 0.4486(6) 0.064(5) Uani 1 1 d DU
H72A H 0.5337 0.1751 0.4313 0.077 Uiso 1 1 calc R
H72B H 0.4775 0.1792 0.4540 0.077 Uiso 1 1 calc R
C73 C 0.4904(12) 0.0624(15) 0.4293(7) 0.070(6) Uani 1 1 d DU
H73A H 0.5216 0.0228 0.4293 0.084 Uiso 1 1 calc R
H73B H 0.4614 0.0373 0.4449 0.084 Uiso 1 1 calc R
C74 C 0.4692(15) 0.069(2) 0.3910(7) 0.084(7) Uani 1 1 d DU
H74A H 0.4568 0.0142 0.3821 0.126 Uiso 1 1 calc R
H74B H 0.4981 0.0899 0.3746 0.126 Uiso 1 1 calc R
H74C H 0.4382 0.1083 0.3903 0.126 Uiso 1 1 calc R
C81 C 0.5903(8) 0.2658(12) 0.4900(7) 0.060(4) Uani 1 1 d DU
H81A H 0.5691 0.2943 0.4696 0.073 Uiso 1 1 calc R
H81B H 0.6018 0.3089 0.5086 0.073 Uiso 1 1 calc R
C82 C 0.6399(8) 0.2287(15) 0.4735(8) 0.066(5) Uani 1 1 d DU
H82A H 0.6293 0.1935 0.4516 0.079 Uiso 1 1 calc R
H82B H 0.6585 0.1925 0.4926 0.079 Uiso 1 1 calc R
C83 C 0.6795(10) 0.2970(17) 0.4609(10) 0.079(7) Uani 1 1 d DU
H83A H 0.6594 0.3344 0.4432 0.095 Uiso 1 1 calc R
H83B H 0.6901 0.3308 0.4834 0.095 Uiso 1 1 calc R
C84 C 0.7291(10) 0.270(2) 0.4431(9) 0.074(7) Uani 1 1 d DU
H84A H 0.7519 0.3190 0.4375 0.111 Uiso 1 1 calc R
H84B H 0.7197 0.2409 0.4195 0.111 Uiso 1 1 calc R
H84C H 0.7494 0.2323 0.4600 0.111 Uiso 1 1 calc R

loop_
_atom_site_aniso_label
_atom_site_aniso_U_11
_atom_site_aniso_U_22
_atom_site_aniso_U_33
_atom_site_aniso_U_23
_atom_site_aniso_U_13
_atom_site_aniso_U_12
Zr1 0.0286(10) 0.0251(11) 0.0133(9) -0.0016(7) -0.0022(7) 0.0010(8)
W2 0.0398(5) 0.0276(4) 0.0232(4) -0.0034(3) -0.0037(3) 0.0076(3)
W3 0.0435(5) 0.0225(4) 0.0266(4) -0.0007(3) -0.0076(3) -0.0006(3)
W4 0.0347(4) 0.0270(4) 0.0243(4) -0.0019(3) -0.0033(3) 0.0040(3)
W5 0.0380(5) 0.0246(4) 0.0257(4) 0.0013(3) -0.0014(3) -0.0004(3)
W6 0.0433(5) 0.0314(5) 0.0192(4) -0.0034(3) -0.0042(3) 0.0047(3)
O1 0.059(10) 0.056(10) 0.015(7) 0.000(6) -0.011(6) 0.007(8)
C1 0.042(8) 0.047(8) 0.024(7) -0.013(7) -0.001(6) -0.003(7)
O2 0.047(9) 0.044(10) 0.052(10) -0.011(7) 0.012(7) 0.017(7)
O3 0.049(9) 0.048(10) 0.048(10) 0.001(7) -0.001(7) -0.019(7)
O4 0.021(7) 0.029(8) 0.064(11) -0.003(7) -0.012(6) 0.000(5)
O5 0.016(6) 0.046(9) 0.049(9) -0.013(7) 0.001(6) -0.004(6)
O6 0.045(8) 0.061(11) 0.020(7) -0.001(7) -0.004(6) 0.011(8)
O7 0.054(9) 0.026(7) 0.017(7) 0.001(5) -0.004(6) -0.014(6)
O12 0.019(6) 0.039(8) 0.040(8) -0.007(6) -0.004(5) -0.013(5)
O13 0.018(6) 0.043(8) 0.032(7) 0.001(6) 0.001(5) 0.001(5)
O14 0.045(8) 0.025(7) 0.026(7) 0.004(5) -0.017(6) -0.003(6)
O15 0.040(7) 0.025(7) 0.018(6) 0.004(5) -0.011(5) -0.014(5)
O23 0.014(6) 0.034(8) 0.066(10) -0.011(7) -0.005(6) 0.018(5)
O25 0.045(8) 0.071(12) 0.011(6) -0.003(7) -0.011(5) 0.004(8)
O26 0.028(7) 0.027(7) 0.035(8) -0.012(6) -0.004(5) 0.015(5)
O34 0.016(6) 0.038(7) 0.029(7) 0.013(6) 0.007(5) 0.012(5)
O36 0.019(6) 0.050(9) 0.039(8) -0.014(7) -0.017(5) 0.009(6)
O45 0.026(7) 0.042(8) 0.038(8) 0.004(6) 0.008(6) 0.029(6)
O46 0.048(8) 0.023(7) 0.032(7) 0.008(5) 0.011(6) 0.004(6)
O56 0.058(9) 0.052(10) 0.018(7) 0.007(6) 0.014(6) 0.007(7)
N1 0.067(7) 0.023(6) 0.033(6) 0.008(5) 0.010(5) 0.005(5)
C11 0.051(8) 0.031(5) 0.046(7) 0.005(5) 0.006(6) -0.005(5)
C12 0.060(9) 0.047(7) 0.057(8) -0.001(6) -0.006(6) 0.005(7)
C13 0.028(7) 0.053(7) 0.037(6) -0.003(6) 0.026(5) -0.010(6)
C14 0.070(9) 0.062(9) 0.052(8) -0.014(7) 0.001(6) 0.006(8)
C21 0.054(6) 0.027(6) 0.044(7) 0.003(6) 0.007(6) -0.003(5)
C22 0.049(6) 0.042(8) 0.047(8) 0.009(7) 0.001(6) 0.005(5)
C23 0.049(6) 0.035(8) 0.040(8) 0.013(6) -0.003(6) 0.004(5)
C24 0.049(6) 0.051(9) 0.058(9) -0.008(8) 0.003(7) -0.001(6)
C31 0.049(5) 0.030(6) 0.035(7) 0.005(6) -0.001(5) -0.005(5)
C32 0.049(6) 0.037(8) 0.052(9) 0.004(7) 0.005(6) -0.014(5)
C33 0.055(7) 0.066(10) 0.061(10) -0.004(8) 0.007(6) 0.002(6)
C34 0.050(6) 0.056(9) 0.054(9) -0.001(8) -0.002(6) 0.002(7)
C41 0.060(8) 0.031(6) 0.044(5) 0.010(5) -0.002(5) 0.002(6)
C42 0.066(9) 0.036(7) 0.047(7) -0.001(6) 0.007(6) 0.000(7)
C43 0.070(10) 0.061(9) 0.065(8) -0.006(6) -0.011(7) 0.000(8)
C44 0.082(10) 0.072(9) 0.065(9) -0.013(8) -0.006(7) -0.007(8)
N2 0.070(9) 0.019(7) 0.059(9) 0.009(4) -0.006(6) 0.011(5)
C51 0.069(9) 0.056(8) 0.059(6) 0.011(5) -0.015(7) -0.003(7)
C52 0.061(9) 0.058(8) 0.049(7) -0.005(5) 0.012(6) 0.005(7)
C53 0.068(9) 0.056(9) 0.062(7) -0.001(6) -0.013(7) -0.014(7)
C54 0.076(10) 0.072(10) 0.081(11) 0.010(8) -0.012(8) -0.001(7)
C61 0.064(6) 0.050(8) 0.064(9) -0.005(6) 0.000(6) 0.008(6)
C62 0.089(7) 0.073(10) 0.074(10) 0.005(8) 0.015(7) 0.006(7)
C63 0.075(6) 0.067(10) 0.065(10) -0.017(8) 0.012(7) -0.009(6)
C64 0.092(7) 0.107(12) 0.107(12) 0.007(9) 0.023(9) -0.021(8)
C71 0.074(9) 0.046(7) 0.058(7) -0.007(6) -0.006(6) 0.006(6)
C72 0.070(10) 0.062(8) 0.061(7) 0.003(6) -0.005(7) 0.000(8)
C73 0.062(10) 0.075(9) 0.074(8) -0.006(7) -0.016(7) -0.002(8)
C74 0.098(11) 0.090(11) 0.064(8) -0.007(7) -0.008(8) -0.006(9)
C81 0.078(7) 0.054(7) 0.049(8) 0.001(6) 0.007(7) -0.004(5)
C82 0.061(7) 0.071(9) 0.063(10) 0.001(8) -0.011(6) 0.002(6)
C83 0.079(8) 0.084(10) 0.075(11) 0.006(8) 0.014(8) -0.001(6)
C84 0.074(8) 0.073(11) 0.076(11) 0.003(8) 0.005(8) 0.003(7)

loop_
_atom_type_symbol
_atom_type_description
_atom_type_scat_dispersion_real
_atom_type_scat_dispersion_imag
_atom_type_scat_source
C C 0.0033 0.0016 'International Tables Vol C Tables 4.2.6.8 and 6.1.1.4'
H H 0.0000 0.0000 'International Tables Vol C Tables 4.2.6.8 and 6.1.1.4'
N N 0.0061 0.0033 'International Tables Vol C Tables 4.2.6.8 and 6.1.1.4'
O O 0.0106 0.0060 'International Tables Vol C Tables 4.2.6.8 and 6.1.1.4'
Zr Zr -5.8700 0.5330 'International Tables Vol C Tables 4.2.6.8 and 6.1.1.4'
W W -0.8490 6.8722 'International Tables Vol C Tables 4.2.6.8 and 6.1.1.4'

loop_
_geom_angle_atom_site_label_1
_geom_angle_atom_site_label_2
_geom_angle_atom_site_label_3
_geom_angle
_geom_angle_site_symmetry_1
_geom_angle_site_symmetry_3
O1 Zr1 O1 68.1(7) . 5_666
O1 Zr1 O7 147.1(5) . .
O1 Zr1 O7 144.8(5) 5_666 .
O1 Zr1 O12 129.4(6) . .
O1 Zr1 O12 83.2(6) 5_666 .
O1 Zr1 O13 81.8(6) . .
O1 Zr1 O13 125.9(6) 5_666 .
O1 Zr1 O14 82.2(6) . .
O1 Zr1 O14 125.8(6) 5_666 .
O1 Zr1 O15 128.3(6) . .
O1 Zr1 O15 82.9(5) 5_666 .
O7 Zr1 O12 71.8(5) . .
O7 Zr1 O13 76.0(5) . .
O7 Zr1 O14 74.3(5) . .
O7 Zr1 O15 71.1(5) . .
O12 Zr1 O13 82.9(5) . .
O12 Zr1 O14 146.0(6) . .
O12 Zr1 O15 85.4(6) . .
O13 Zr1 O14 91.0(5) . .
O13 Zr1 O15 147.0(5) . .
O14 Zr1 O15 81.7(5) . .
Zr1 W2 O2 136.9(6) . .
Zr1 W2 O7 45.0(3) . .
Zr1 W2 O12 32.8(4) . .
Zr1 W2 O23 83.3(4) . .
Zr1 W2 O25 83.1(4) . .
Zr1 W2 O26 121.8(3) . .
O2 W2 O7 175.6(7) . .
O2 W2 O12 104.2(7) . .
O2 W2 O23 104.4(7) . .
O2 W2 O25 101.9(7) . .
O2 W2 O26 101.3(7) . .
O7 W2 O12 77.8(5) . .
O7 W2 O23 79.4(5) . .
O7 W2 O25 74.1(5) . .
O7 W2 O26 76.9(5) . .
O12 W2 O23 89.4(6) . .
O12 W2 O25 91.9(6) . .
O12 W2 O26 154.3(5) . .
O23 W2 O25 152.5(6) . .
O23 W2 O26 82.1(6) . .
O25 W2 O26 85.1(6) . .
Zr1 W3 O3 139.6(6) . .
Zr1 W3 O7 45.1(3) . .
Zr1 W3 O13 34.9(4) . .
Zr1 W3 O23 83.5(4) . .
Zr1 W3 O34 84.0(4) . .
Zr1 W3 O36 123.0(4) . .
O3 W3 O7 175.2(6) . .
O3 W3 O13 104.9(7) . .
O3 W3 O23 103.9(7) . .
O3 W3 O34 100.3(7) . .
O3 W3 O36 97.2(7) . .
O7 W3 O13 79.9(5) . .
O7 W3 O23 76.3(6) . .
O7 W3 O34 78.8(5) . .
O7 W3 O36 78.0(5) . .
O13 W3 O23 88.9(6) . .
O13 W3 O34 93.7(6) . .
O13 W3 O36 157.9(6) . .
O23 W3 O34 154.1(6) . .
O23 W3 O36 86.1(6) . .
O34 W3 O36 81.8(5) . .
Zr1 W4 O4 138.5(6) . .
Zr1 W4 O7 45.2(3) . .
Zr1 W4 O14 34.1(4) . .
Zr1 W4 O34 83.0(4) . .
Zr1 W4 O45 83.8(4) . .
Zr1 W4 O46 123.0(4) . .
O4 W4 O7 176.3(6) . .
O4 W4 O14 104.7(7) . .
O4 W4 O34 102.0(6) . .
O4 W4 O45 104.3(6) . .
O4 W4 O46 98.4(7) . .
O7 W4 O14 78.9(5) . .
O7 W4 O34 77.7(4) . .
O7 W4 O45 75.4(5) . .
O7 W4 O46 77.9(5) . .
O14 W4 O34 94.9(5) . .
O14 W4 O45 87.8(6) . .
O14 W4 O46 156.6(6) . .
O34 W4 O45 152.0(5) . .
O34 W4 O46 83.1(5) . .
O45 W4 O46 83.5(6) . .
Zr1 W5 O5 138.2(5) . .
Zr1 W5 O7 44.8(3) . .
Zr1 W5 O15 34.3(4) . .
Zr1 W5 O25 82.7(4) . .
Zr1 W5 O45 83.0(4) . .
Zr1 W5 O56 121.2(4) . .
O5 W5 O7 175.5(6) . .
O5 W5 O15 103.9(6) . .
O5 W5 O25 102.5(7) . .
O5 W5 O45 105.3(6) . .
O5 W5 O56 100.5(7) . .
O7 W5 O15 79.1(5) . .
O7 W5 O25 73.9(6) . .
O7 W5 O45 77.8(6) . .
O7 W5 O56 76.5(5) . .
O15 W5 O25 91.0(6) . .
O15 W5 O45 91.5(6) . .
O15 W5 O56 155.6(6) . .
O25 W5 O45 150.6(7) . .
O25 W5 O56 83.2(6) . .
O45 W5 O56 82.4(6) . .
O6 W6 O7 178.0(6) . .
O6 W6 O26 102.9(6) . .
O6 W6 O36 101.6(7) . .
O6 W6 O46 102.6(7) . .
O6 W6 O56 104.4(7) . .
O7 W6 O26 75.3(5) . .
O7 W6 O36 79.2(5) . .
O7 W6 O46 79.3(5) . .
O7 W6 O56 74.8(5) . .
O26 W6 O36 85.6(6) . .
O26 W6 O46 154.4(6) . .
O26 W6 O56 89.3(6) . .
O36 W6 O46 87.1(6) . .
O36 W6 O56 154.0(6) . .
O46 W6 O56 86.6(6) . .
Zr1 O1 Zr1 111.9(7) . 5_666
Zr1 O1 C1 123.2(13) . .
Zr1 O1 C1 124.8(13) 5_666 .
Zr1 O7 W2 92.5(5) . .
Zr1 O7 W3 89.2(4) . .
Zr1 O7 W4 89.4(5) . .
Zr1 O7 W5 92.8(4) . .
Zr1 O7 W6 175.0(6) . .
W2 O7 W3 89.4(5) . .
W2 O7 W4 176.4(6) . .
W2 O7 W5 93.3(5) . .
W2 O7 W6 90.9(5) . .
W3 O7 W4 87.6(4) . .
W3 O7 W5 176.7(7) . .
W3 O7 W6 87.2(4) . .
W4 O7 W5 89.7(5) . .
W4 O7 W6 87.0(4) . .
W5 O7 W6 90.7(4) . .
Zr1 O12 W2 118.0(7) . .
Zr1 O13 W3 114.8(7) . .
Zr1 O14 W4 116.8(7) . .
Zr1 O15 W5 117.0(6) . .
W2 O23 W3 114.9(7) . .
W2 O25 W5 118.5(8) . .
W2 O26 W6 116.9(6) . .
W3 O34 W4 115.6(6) . .
W3 O36 W6 115.6(7) . .
W4 O45 W5 116.9(7) . .
W4 O46 W6 115.8(7) . .
W5 O56 W6 118.0(7) . .
C11 N1 C21 110.3(11) . .
C11 N1 C31 108.8(12) . .
C11 N1 C41 110.5(11) . .
C21 N1 C31 106.8(10) . .
C21 N1 C41 110.2(12) . .
C31 N1 C41 110.2(12) . .
N1 C11 C12 114.1(13) . .
C11 C12 C13 112.4(15) . .
C12 C13 C14 117.8(17) . .
N1 C21 C22 113.1(12) . .
C21 C22 C23 112.0(14) . .
C22 C23 C24 116.4(15) . .
N1 C31 C32 112.7(12) . .
C31 C32 C33 109.9(14) . .
C32 C33 C34 117.5(17) . .
N1 C41 C42 115.2(13) . .
C41 C42 C43 111.0(15) . .
C42 C43 C44 118.8(19) . .
C51 N2 C61 110.1(13) . .
C51 N2 C71 106.5(12) . .
C51 N2 C81 108.7(13) . .
C61 N2 C71 110.2(13) . .
C61 N2 C81 110.2(12) . .
C71 N2 C81 111.1(13) . .
N2 C51 C52 118.7(15) . .
C51 C52 C53 111.0(15) . .
C52 C53 C54 117.1(18) . .
N2 C61 C62 115.2(14) . .
C61 C62 C63 107.5(16) . .
C62 C63 C64 117(2) . .
N2 C71 C72 115.5(14) . .
C71 C72 C73 111.3(16) . .
C72 C73 C74 117.0(19) . .
N2 C81 C82 115.0(14) . .
C81 C82 C83 110.7(16) . .
C82 C83 C84 117.0(19) . .

loop_
_geom_bond_atom_site_label_1
_geom_bond_atom_site_label_2
_geom_bond_distance
_geom_bond_site_symmetry_2
Zr1 O1 2.182(15) .
Zr1 O1 2.182(15) 5_666
Zr1 O7 2.383(12) .
Zr1 O12 2.063(14) .
Zr1 O13 2.117(14) .
Zr1 O14 2.110(13) .
Zr1 O15 2.138(12) .
W2 O2 1.738(14) .
W2 O7 2.276(15) .
W2 O12 1.863(14) .
W2 O23 1.958(14) .
W2 O25 1.925(18) .
W2 O26 2.001(14) .
W3 O3 1.725(15) .
W3 O7 2.407(13) .
W3 O13 1.871(14) .
W3 O23 1.950(11) .
W3 O34 1.926(11) .
W3 O36 1.995(14) .
W4 O4 1.704(13) .
W4 O7 2.394(15) .
W4 O14 1.831(13) .
W4 O34 2.000(14) .
W4 O45 1.924(15) .
W4 O46 1.998(14) .
W5 O5 1.696(14) .
W5 O7 2.281(13) .
W5 O15 1.819(12) .
W5 O25 1.929(16) .
W5 O45 1.946(11) .
W5 O56 1.984(16) .
W6 O6 1.724(15) .
W6 O7 2.407(12) .
W6 O26 1.914(12) .
W6 O36 1.928(16) .
W6 O46 1.904(13) .
W6 O56 1.906(17) .
O1 Zr1 2.182(15) 5_666
O1 C1 1.32(3) .
N1 C11 1.553(14) .
N1 C21 1.553(14) .
N1 C31 1.553(14) .
N1 C41 1.537(14) .
C11 C12 1.476(16) .
C12 C13 1.534(17) .
C13 C14 1.450(18) .
C21 C22 1.477(16) .
C22 C23 1.527(17) .
C23 C24 1.454(17) .
C31 C32 1.478(16) .
C32 C33 1.527(18) .
C33 C34 1.448(18) .
C41 C42 1.484(16) .
C42 C43 1.517(18) .
C43 C44 1.434(18) .
N2 C51 1.547(14) .
N2 C61 1.539(14) .
N2 C71 1.548(14) .
N2 C81 1.546(14) .
C51 C52 1.466(17) .
C52 C53 1.542(18) .
C53 C54 1.449(18) .
C61 C62 1.482(17) .
C62 C63 1.530(18) .
C63 C64 1.431(18) .
C71 C72 1.475(17) .
C72 C73 1.540(18) .
C73 C74 1.444(18) .
C81 C82 1.477(17) .
C82 C83 1.530(18) .
C83 C84 1.439(18) .
